data_7121859
loop_
_publ_author_name
'Yang, Chu-Fan'
'Lu, Taotao'
'Chen, Xue-Tai'
'Xue, Zi-Ling'

_publ_section_title
;
 Unusual rearrangement of an N-heterocyclic carbene via a ring-opening and
 ring-closing process.
;
_journal_issue 56
_journal_name_full 'Chemical communications (Cambridge, England)'
_journal_page_first 7830
_journal_page_last 7833
_journal_paper_doi 10.1039/c8cc03589j
_journal_volume 54
_journal_year 2018
_chemical_formula_sum 'C28 H24 F6 N7 Ni P'
_chemical_formula_weight 662.22
_space_group_crystal_system monoclinic
_space_group_IT_number 14
_space_group_name_Hall '-P 2yn'
_space_group_name_H-M_alt 'P 1 21/n 1'
_symmetry_space_group_name_Hall '-P 2yn'
_symmetry_space_group_name_H-M 'P 1 21/n 1'
_atom_sites_solution_hydrogens geom
_audit_creation_method SHELXL-2014/7
_audit_update_record
;
2018-05-04 deposited with the CCDC.
2018-06-20 downloaded from the CCDC.
;
_cell_angle_alpha 90
_cell_angle_beta 90.533(4)
_cell_angle_gamma 90
_cell_formula_units_Z 4
_cell_length_a 8.3433(11)
_cell_length_b 28.320(4)
_cell_length_c 11.5936(17)
_cell_measurement_reflns_used 6312
_cell_measurement_temperature 296(2)
_cell_measurement_theta_max 27.57
_cell_measurement_theta_min 2.27
_cell_volume 2739.2(7)
_computing_cell_refinement 'Bruker SMART'
_computing_data_collection 'Bruker SMART'
_computing_data_reduction 'Bruker SAINT'
_computing_molecular_graphics 'Bruker SHELXTL'
_computing_publication_material 'Bruker SHELXTL'
_computing_structure_refinement 'SHELXL-2014/7 (Sheldrick, 2014)'
_computing_structure_solution 'SHELXS-97 (Sheldrick, 1990)'
_diffrn_ambient_temperature 296(2)
_diffrn_measured_fraction_theta_full 0.999
_diffrn_measured_fraction_theta_max 0.999
_diffrn_measurement_device_type 'CCD area detector'
_diffrn_measurement_method 'phi and omega scans'
_diffrn_radiation_type MoK\a
_diffrn_radiation_wavelength 0.71073
_diffrn_reflns_av_R_equivalents 0.1285
_diffrn_reflns_av_unetI/netI 0.1036
_diffrn_reflns_Laue_measured_fraction_full 0.999
_diffrn_reflns_Laue_measured_fraction_max 0.999
_diffrn_reflns_limit_h_max 10
_diffrn_reflns_limit_h_min -10
_diffrn_reflns_limit_k_max 34
_diffrn_reflns_limit_k_min -34
_diffrn_reflns_limit_l_max 14
_diffrn_reflns_limit_l_min -13
_diffrn_reflns_number 19776
_diffrn_reflns_point_group_measured_fraction_full 0.999
_diffrn_reflns_point_group_measured_fraction_max 0.999
_diffrn_reflns_theta_full 25.242
_diffrn_reflns_theta_max 25.999
_diffrn_reflns_theta_min 2.270
_exptl_absorpt_coefficient_mu 0.842
_exptl_absorpt_correction_T_max 0.8633
_exptl_absorpt_correction_T_min 0.8300
_exptl_absorpt_correction_type multi-scan
_exptl_absorpt_process_details sadabs
_exptl_crystal_density_diffrn 1.606
_exptl_crystal_description block
_exptl_crystal_F_000 1352
_exptl_crystal_size_max 0.230
_exptl_crystal_size_mid 0.220
_exptl_crystal_size_min 0.180
_refine_diff_density_max 1.012
_refine_diff_density_min -0.831
_refine_diff_density_rms 0.093
_refine_ls_extinction_method none
_refine_ls_goodness_of_fit_ref 1.013
_refine_ls_hydrogen_treatment constr
_refine_ls_matrix_type full
_refine_ls_number_parameters 388
_refine_ls_number_reflns 5382
_refine_ls_number_restraints 0
_refine_ls_restrained_S_all 1.013
_refine_ls_R_factor_all 0.0800
_refine_ls_R_factor_gt 0.0550
_refine_ls_shift/su_max 0.000
_refine_ls_shift/su_mean 0.000
_refine_ls_structure_factor_coef Fsqd
_refine_ls_weighting_details 'w=1/[\s^2^(Fo^2^)+(0.0368P)^2^+2.4143P] where P=(Fo^2^+2Fc^2^)/3'
_refine_ls_weighting_scheme calc
_refine_ls_wR_factor_gt 0.1201
_refine_ls_wR_factor_ref 0.1293
_reflns_Friedel_coverage 0.000
_reflns_number_gt 4022
_reflns_number_total 5382
_reflns_threshold_expression 'I > 2\s(I)'
_cod_data_source_file c8cc03589j2.cif
_cod_data_source_block 2a
_cod_depositor_comments 'Adding full bibliography for 7121857--7121860.cif.'
_cod_database_code 7121859
_shelx_shelxl_version_number 2014/7
_shelx_space_group_comment
;
The symmetry employed for this shelxl refinement is uniquely defined
by the following loop, which should always be used as a source of
symmetry information in preference to the above space-group names.
They are only intended as comments.
;
_shelx_estimated_absorpt_t_min 0.830
_shelx_estimated_absorpt_t_max 0.863

loop_
_space_group_symop_operation_xyz
'x, y, z'
'-x+1/2, y+1/2, -z+1/2'
'-x, -y, -z'
'x-1/2, -y-1/2, z-1/2'

loop_
_atom_site_label
_atom_site_type_symbol
_atom_site_fract_x
_atom_site_fract_y
_atom_site_fract_z
_atom_site_U_iso_or_equiv
_atom_site_adp_type
_atom_site_occupancy
_atom_site_site_symmetry_order
_atom_site_calc_flag
_atom_site_refinement_flags_posn
_atom_site_refinement_flags_adp
Ni1 Ni 0.09187(5) 0.09588(2) 0.16611(4) 0.01707(14) Uani 1 1 d . .
F1 F 0.5268(2) 0.18781(8) 0.76219(18) 0.0272(5) Uani 1 1 d . .
F2 F 0.9052(2) 0.16746(8) 0.7768(2) 0.0350(6) Uani 1 1 d . .
F3 F 0.7021(2) 0.16244(9) 0.90081(18) 0.0365(6) Uani 1 1 d . .
F4 F 0.7454(3) 0.23117(8) 0.8059(2) 0.0462(7) Uani 1 1 d . .
F5 F 0.7312(3) 0.19144(12) 0.6366(2) 0.0613(9) Uani 1 1 d . .
F6 F 0.6840(3) 0.12386(8) 0.7322(2) 0.0515(8) Uani 1 1 d . .
N1 N 0.0464(3) 0.03202(10) 0.2234(3) 0.0192(7) Uani 1 1 d . .
N2 N 0.1782(3) 0.01294(10) 0.0588(2) 0.0184(7) Uani 1 1 d . .
N3 N 0.2855(3) 0.06868(10) -0.0440(2) 0.0181(6) Uani 1 1 d . .
N4 N 0.2051(3) 0.17421(10) 0.0306(3) 0.0190(7) Uani 1 1 d . .
N5 N -0.0326(3) 0.18465(10) 0.1013(2) 0.0175(6) Uani 1 1 d . .
N6 N 0.0004(4) 0.12719(11) 0.2936(2) 0.0242(7) Uani 1 1 d . .
N7 N 0.2299(4) 0.10117(12) 0.3814(3) 0.0298(8) Uani 1 1 d . .
P1 P 0.71635(11) 0.17787(4) 0.76810(8) 0.0217(2) Uani 1 1 d . .
C1 C -0.0356(4) 0.02143(14) 0.3193(3) 0.0260(9) Uani 1 1 d . .
H1 H -0.0756 0.0458 0.3644 0.031 Uiso 1 1 calc R U
C2 C -0.0619(4) -0.02470(14) 0.3526(3) 0.0290(9) Uani 1 1 d . .
H2 H -0.1178 -0.0311 0.4198 0.035 Uiso 1 1 calc R U
C3 C -0.0051(5) -0.06111(14) 0.2859(4) 0.0327(10) Uani 1 1 d . .
H3 H -0.0204 -0.0923 0.3083 0.039 Uiso 1 1 calc R U
C4 C 0.0757(4) -0.05062(14) 0.1844(3) 0.0269(9) Uani 1 1 d . .
H4 H 0.1132 -0.0745 0.1366 0.032 Uiso 1 1 calc R U
C5 C 0.0983(4) -0.00373(13) 0.1568(3) 0.0204(8) Uani 1 1 d . .
C6 C 0.1917(4) 0.06150(13) 0.0477(3) 0.0201(8) Uani 1 1 d . .
C7 C 0.2882(4) -0.05796(13) -0.0568(3) 0.0267(9) Uani 1 1 d . .
H7 H 0.2418 -0.0823 -0.0150 0.032 Uiso 1 1 calc R U
C8 C 0.3848(4) -0.06685(15) -0.1504(3) 0.0309(10) Uani 1 1 d . .
H8 H 0.4016 -0.0980 -0.1727 0.037 Uiso 1 1 calc R U
C9 C 0.4580(5) -0.03085(15) -0.2125(4) 0.0312(10) Uani 1 1 d . .
H9 H 0.5258 -0.0385 -0.2729 0.037 Uiso 1 1 calc R U
C10 C 0.4314(4) 0.01627(14) -0.1859(3) 0.0257(9) Uani 1 1 d . .
H10 H 0.4774 0.0405 -0.2284 0.031 Uiso 1 1 calc R U
C11 C 0.3326(4) 0.02530(13) -0.0926(3) 0.0214(8) Uani 1 1 d . .
C12 C 0.2636(4) -0.01048(13) -0.0277(3) 0.0213(8) Uani 1 1 d . .
C13 C 0.3414(5) 0.11408(13) -0.0898(3) 0.0252(8) Uani 1 1 d . .
H13A H 0.2673 0.1247 -0.1494 0.030 Uiso 1 1 calc R U
H13B H 0.4452 0.1096 -0.1251 0.030 Uiso 1 1 calc R U
C14 C 0.3555(4) 0.15197(13) 0.0018(3) 0.0212(8) Uani 1 1 d . .
H14A H 0.4013 0.1381 0.0711 0.025 Uiso 1 1 calc R U
H14B H 0.4291 0.1760 -0.0248 0.025 Uiso 1 1 calc R U
C15 C 0.1552(4) 0.21896(13) -0.0238(3) 0.0251(9) Uani 1 1 d . .
H15A H 0.1441 0.2156 -0.1067 0.030 Uiso 1 1 calc R U
H15B H 0.2310 0.2441 -0.0069 0.030 Uiso 1 1 calc R U
C16 C -0.0068(4) 0.22839(12) 0.0324(3) 0.0223(8) Uani 1 1 d . .
H16A H -0.0024 0.2561 0.0814 0.027 Uiso 1 1 calc R U
H16B H -0.0907 0.2325 -0.0252 0.027 Uiso 1 1 calc R U
C17 C 0.0940(4) 0.15522(12) 0.0962(3) 0.0163(7) Uani 1 1 d . .
C18 C -0.1607(4) 0.18152(13) 0.1796(3) 0.0211(8) Uani 1 1 d . .
C19 C -0.1394(4) 0.15448(13) 0.2813(3) 0.0242(9) Uani 1 1 d . .
C20 C -0.3018(4) 0.20618(14) 0.1588(3) 0.0284(9) Uani 1 1 d . .
H20 H -0.3143 0.2237 0.0915 0.034 Uiso 1 1 calc R U
C21 C -0.4241(5) 0.20459(15) 0.2389(4) 0.0366(11) Uani 1 1 d . .
H21 H -0.5193 0.2208 0.2249 0.044 Uiso 1 1 calc R U
C22 C -0.4046(5) 0.17898(15) 0.3396(4) 0.0388(11) Uani 1 1 d . .
H22 H -0.4859 0.1785 0.3939 0.047 Uiso 1 1 calc R U
C23 C -0.2645(5) 0.15405(14) 0.3599(3) 0.0320(10) Uani 1 1 d . .
H23 H -0.2536 0.1366 0.4276 0.038 Uiso 1 1 calc R U
C24 C 0.3356(5) 0.10170(16) 0.4703(4) 0.0362(11) Uani 1 1 d . .
H24 H 0.4230 0.0814 0.4665 0.043 Uiso 1 1 calc R U
C25 C 0.3232(5) 0.13005(16) 0.5655(3) 0.0360(11) Uani 1 1 d . .
H25 H 0.3992 0.1289 0.6246 0.043 Uiso 1 1 calc R U
C26 C 0.1935(6) 0.16035(15) 0.5706(3) 0.0385(12) Uani 1 1 d . .
H26 H 0.1819 0.1804 0.6336 0.046 Uiso 1 1 calc R U
C27 C 0.0809(5) 0.16089(14) 0.4821(3) 0.0338(10) Uani 1 1 d . .
H27 H -0.0065 0.1812 0.4848 0.041 Uiso 1 1 calc R U
C28 C 0.1012(5) 0.13008(14) 0.3879(3) 0.0270(9) Uani 1 1 d . .

loop_
_atom_site_aniso_label
_atom_site_aniso_U_11
_atom_site_aniso_U_22
_atom_site_aniso_U_33
_atom_site_aniso_U_23
_atom_site_aniso_U_13
_atom_site_aniso_U_12
Ni1 0.0257(3) 0.0177(3) 0.0077(2) 0.00073(19) -0.00239(17) -0.00247(19)
F1 0.0262(11) 0.0335(13) 0.0219(12) 0.0008(10) -0.0050(9) 0.0035(9)
F2 0.0262(12) 0.0455(15) 0.0332(14) 0.0079(12) 0.0034(10) 0.0052(10)
F3 0.0332(12) 0.0608(17) 0.0153(12) 0.0149(12) -0.0029(9) -0.0039(11)
F4 0.0373(13) 0.0276(14) 0.074(2) -0.0004(13) -0.0083(12) -0.0018(10)
F5 0.0579(17) 0.108(3) 0.0183(14) 0.0246(16) 0.0136(12) 0.0336(16)
F6 0.0487(15) 0.0359(15) 0.069(2) -0.0216(14) -0.0347(14) 0.0151(12)
N1 0.0259(16) 0.0201(16) 0.0114(16) 0.0042(13) -0.0048(12) -0.0030(13)
N2 0.0211(15) 0.0178(16) 0.0162(16) 0.0027(13) -0.0073(12) -0.0019(12)
N3 0.0242(15) 0.0176(16) 0.0123(15) -0.0006(13) -0.0029(12) -0.0014(12)
N4 0.0244(16) 0.0162(15) 0.0163(16) 0.0008(13) 0.0008(12) -0.0014(12)
N5 0.0224(15) 0.0173(16) 0.0128(16) 0.0013(13) 0.0012(12) -0.0010(12)
N6 0.0423(19) 0.0222(17) 0.0082(16) -0.0025(14) 0.0013(13) -0.0023(14)
N7 0.0340(18) 0.041(2) 0.0142(17) -0.0062(15) -0.0011(13) -0.0116(16)
P1 0.0243(5) 0.0284(6) 0.0123(5) 0.0033(4) 0.0000(4) 0.0017(4)
C1 0.030(2) 0.030(2) 0.018(2) 0.0021(18) -0.0061(16) -0.0052(17)
C2 0.032(2) 0.032(2) 0.023(2) 0.0124(19) -0.0029(16) -0.0090(17)
C3 0.036(2) 0.024(2) 0.038(3) 0.014(2) -0.0104(19) -0.0051(18)
C4 0.028(2) 0.022(2) 0.030(2) 0.0040(18) -0.0059(17) -0.0022(16)
C5 0.0223(18) 0.0221(19) 0.017(2) 0.0011(16) -0.0110(15) 0.0005(15)
C6 0.0224(18) 0.0218(19) 0.0161(19) 0.0037(16) -0.0092(14) -0.0030(15)
C7 0.031(2) 0.023(2) 0.026(2) -0.0039(18) -0.0149(17) 0.0030(16)
C8 0.035(2) 0.031(2) 0.026(2) -0.015(2) -0.0157(18) 0.0131(18)
C9 0.031(2) 0.040(3) 0.023(2) -0.013(2) -0.0052(17) 0.0102(19)
C10 0.027(2) 0.034(2) 0.016(2) -0.0048(18) -0.0018(15) 0.0038(17)
C11 0.0220(18) 0.023(2) 0.019(2) -0.0057(17) -0.0082(15) 0.0029(15)
C12 0.0211(18) 0.024(2) 0.018(2) -0.0068(16) -0.0098(15) 0.0043(15)
C13 0.033(2) 0.022(2) 0.021(2) -0.0016(17) 0.0083(16) -0.0024(16)
C14 0.0205(18) 0.021(2) 0.022(2) -0.0016(16) 0.0004(14) -0.0022(15)
C15 0.034(2) 0.021(2) 0.020(2) 0.0033(16) 0.0037(16) 0.0033(16)
C16 0.028(2) 0.0171(19) 0.021(2) 0.0022(16) -0.0008(15) -0.0025(15)
C17 0.0224(18) 0.0215(19) 0.0048(17) -0.0028(15) -0.0023(13) -0.0053(14)
C18 0.0270(19) 0.023(2) 0.0130(19) -0.0071(16) 0.0025(14) -0.0038(15)
C19 0.041(2) 0.024(2) 0.0068(18) -0.0077(16) 0.0060(15) -0.0109(17)
C20 0.032(2) 0.030(2) 0.024(2) -0.0099(18) 0.0013(16) -0.0033(17)
C21 0.031(2) 0.032(2) 0.047(3) -0.022(2) 0.0100(19) -0.0034(18)
C22 0.047(3) 0.034(3) 0.036(3) -0.021(2) 0.023(2) -0.018(2)
C23 0.052(3) 0.028(2) 0.017(2) -0.0084(18) 0.0122(18) -0.0140(19)
C24 0.035(2) 0.050(3) 0.023(2) -0.002(2) -0.0038(17) -0.013(2)
C25 0.048(3) 0.050(3) 0.010(2) 0.002(2) -0.0043(17) -0.024(2)
C26 0.076(3) 0.033(2) 0.007(2) -0.0016(18) -0.0005(19) -0.026(2)
C27 0.061(3) 0.025(2) 0.015(2) -0.0013(18) 0.0028(18) -0.0126(19)
C28 0.050(3) 0.026(2) 0.0047(18) 0.0002(16) 0.0013(16) -0.0198(19)

loop_
_atom_type_symbol
_atom_type_description
_atom_type_scat_dispersion_real
_atom_type_scat_dispersion_imag
_atom_type_scat_source
C C 0.0033 0.0016 'International Tables Vol C Tables 4.2.6.8 and 6.1.1.4'
H H 0.0000 0.0000 'International Tables Vol C Tables 4.2.6.8 and 6.1.1.4'
N N 0.0061 0.0033 'International Tables Vol C Tables 4.2.6.8 and 6.1.1.4'
F F 0.0171 0.0103 'International Tables Vol C Tables 4.2.6.8 and 6.1.1.4'
P P 0.1023 0.0942 'International Tables Vol C Tables 4.2.6.8 and 6.1.1.4'
Ni Ni 0.3393 1.1124 'International Tables Vol C Tables 4.2.6.8 and 6.1.1.4'

loop_
_geom_angle_atom_site_label_1
_geom_angle_atom_site_label_2
_geom_angle_atom_site_label_3
_geom_angle
C17 Ni1 C6 98.21(15)
C17 Ni1 N6 85.56(14)
C6 Ni1 N6 175.39(13)
C17 Ni1 N1 168.10(12)
C6 Ni1 N1 81.86(14)
N6 Ni1 N1 95.00(13)
C1 N1 C5 118.3(3)
C1 N1 Ni1 125.9(3)
C5 N1 Ni1 115.8(2)
C6 N2 C12 111.1(3)
C6 N2 C5 116.6(3)
C12 N2 C5 131.9(3)
C6 N3 C11 110.6(3)
C6 N3 C13 127.5(3)
C11 N3 C13 121.9(3)
C17 N4 C14 124.9(3)
C17 N4 C15 113.6(3)
C14 N4 C15 121.2(3)
C17 N5 C18 126.0(3)
C17 N5 C16 111.9(3)
C18 N5 C16 120.7(3)
C28 N6 C19 123.2(3)
C28 N6 Ni1 113.6(3)
C19 N6 Ni1 121.3(2)
C24 N7 C28 117.6(3)
F5 P1 F4 91.26(17)
F5 P1 F3 178.26(16)
F4 P1 F3 90.39(14)
F5 P1 F2 91.11(13)
F4 P1 F2 90.58(13)
F3 P1 F2 88.34(12)
F5 P1 F6 89.78(17)
F4 P1 F6 178.68(17)
F3 P1 F6 88.57(15)
F2 P1 F6 90.22(13)
F5 P1 F1 90.14(13)
F4 P1 F1 89.60(12)
F3 P1 F1 90.40(12)
F2 P1 F1 178.73(14)
F6 P1 F1 89.58(12)
N1 C1 C2 121.7(4)
N1 C1 H1 119.1
C2 C1 H1 119.1
C3 C2 C1 119.7(4)
C3 C2 H2 120.1
C1 C2 H2 120.1
C2 C3 C4 119.1(4)
C2 C3 H3 120.4
C4 C3 H3 120.4
C5 C4 C3 118.0(4)
C5 C4 H4 121.0
C3 C4 H4 121.0
N1 C5 C4 123.1(4)
N1 C5 N2 111.6(3)
C4 C5 N2 125.3(4)
N3 C6 N2 105.8(3)
N3 C6 Ni1 139.9(3)
N2 C6 Ni1 114.1(3)
C8 C7 C12 116.9(4)
C8 C7 H7 121.6
C12 C7 H7 121.6
C7 C8 C9 122.3(4)
C7 C8 H8 118.8
C9 C8 H8 118.8
C10 C9 C8 121.2(4)
C10 C9 H9 119.4
C8 C9 H9 119.4
C9 C10 C11 116.5(4)
C9 C10 H10 121.7
C11 C10 H10 121.7
C12 C11 C10 122.6(3)
C12 C11 N3 107.5(3)
C10 C11 N3 129.9(4)
C11 C12 C7 120.5(4)
C11 C12 N2 104.9(3)
C7 C12 N2 134.6(4)
N3 C13 C14 113.0(3)
N3 C13 H13A 109.0
C14 C13 H13A 109.0
N3 C13 H13B 109.0
C14 C13 H13B 109.0
H13A C13 H13B 107.8
N4 C14 C13 114.2(3)
N4 C14 H14A 108.7
C13 C14 H14A 108.7
N4 C14 H14B 108.7
C13 C14 H14B 108.7
H14A C14 H14B 107.6
N4 C15 C16 102.4(3)
N4 C15 H15A 111.3
C16 C15 H15A 111.3
N4 C15 H15B 111.3
C16 C15 H15B 111.3
H15A C15 H15B 109.2
N5 C16 C15 102.5(3)
N5 C16 H16A 111.3
C15 C16 H16A 111.3
N5 C16 H16B 111.3
C15 C16 H16B 111.3
H16A C16 H16B 109.2
N4 C17 N5 109.2(3)
N4 C17 Ni1 128.9(3)
N5 C17 Ni1 121.8(3)
C20 C18 N5 120.2(3)
C20 C18 C19 121.1(4)
N5 C18 C19 118.6(3)
C23 C19 N6 123.7(4)
C23 C19 C18 117.4(4)
N6 C19 C18 118.7(3)
C21 C20 C18 119.7(4)
C21 C20 H20 120.1
C18 C20 H20 120.1
C22 C21 C20 120.0(4)
C22 C21 H21 120.0
C20 C21 H21 120.0
C21 C22 C23 120.3(4)
C21 C22 H22 119.9
C23 C22 H22 119.9
C22 C23 C19 121.4(4)
C22 C23 H23 119.3
C19 C23 H23 119.3
N7 C24 C25 124.6(4)
N7 C24 H24 117.7
C25 C24 H24 117.7
C24 C25 C26 117.6(4)
C24 C25 H25 121.2
C26 C25 H25 121.2
C25 C26 C27 120.0(4)
C25 C26 H26 120.0
C27 C26 H26 120.0
C26 C27 C28 118.8(4)
C26 C27 H27 120.6
C28 C27 H27 120.6
N7 C28 N6 113.5(3)
N7 C28 C27 121.3(3)
N6 C28 C27 125.2(4)

loop_
_geom_bond_atom_site_label_1
_geom_bond_atom_site_label_2
_geom_bond_distance
Ni1 C17 1.866(3)
Ni1 C6 1.884(4)
Ni1 N6 1.890(3)
Ni1 N1 1.965(3)
F1 P1 1.607(2)
F2 P1 1.605(2)
F3 P1 1.605(2)
F4 P1 1.589(3)
F5 P1 1.579(2)
F6 P1 1.607(3)
N1 C1 1.345(5)
N1 C5 1.346(5)
N2 C6 1.386(4)
N2 C12 1.402(5)
N2 C5 1.405(5)
N3 C6 1.341(5)
N3 C11 1.409(4)
N3 C13 1.468(4)
N4 C17 1.319(4)
N4 C14 1.446(4)
N4 C15 1.474(4)
N5 C17 1.348(4)
N5 C18 1.411(5)
N5 C16 1.491(4)
N6 C28 1.376(4)
N6 C19 1.405(5)
N7 C24 1.350(5)
N7 C28 1.353(5)
C1 C2 1.380(5)
C1 H1 0.9300
C2 C3 1.376(6)
C2 H2 0.9300
C3 C4 1.394(6)
C3 H3 0.9300
C4 C5 1.379(5)
C4 H4 0.9300
C7 C8 1.381(6)
C7 C12 1.402(5)
C7 H7 0.9300
C8 C9 1.392(6)
C8 H8 0.9300
C9 C10 1.388(5)
C9 H9 0.9300
C10 C11 1.391(5)
C10 H10 0.9300
C11 C12 1.390(5)
C13 C14 1.513(5)
C13 H13A 0.9700
C13 H13B 0.9700
C14 H14A 0.9700
C14 H14B 0.9700
C15 C16 1.530(5)
C15 H15A 0.9700
C15 H15B 0.9700
C16 H16A 0.9700
C16 H16B 0.9700
C18 C20 1.388(5)
C18 C19 1.416(5)
C19 C23 1.392(5)
C20 C21 1.386(6)
C20 H20 0.9300
C21 C22 1.383(6)
C21 H21 0.9300
C22 C23 1.384(6)
C22 H22 0.9300
C23 H23 0.9300
C24 C25 1.370(6)
C24 H24 0.9300
C25 C26 1.383(6)
C25 H25 0.9300
C26 C27 1.385(5)
C26 H26 0.9300
C27 C28 1.409(5)
C27 H27 0.9300

loop_
_geom_torsion_atom_site_label_1
_geom_torsion_atom_site_label_2
_geom_torsion_atom_site_label_3
_geom_torsion_atom_site_label_4
_geom_torsion
C17 Ni1 N6 C28 -110.1(3)
N1 Ni1 N6 C28 81.8(3)
C17 Ni1 N6 C19 55.1(3)
N1 Ni1 N6 C19 -113.0(3)
C5 N1 C1 C2 2.5(5)
Ni1 N1 C1 C2 179.8(2)
N1 C1 C2 C3 -0.8(5)
C1 C2 C3 C4 -1.2(5)
C2 C3 C4 C5 1.5(5)
C1 N1 C5 C4 -2.1(4)
Ni1 N1 C5 C4 -179.8(2)
C1 N1 C5 N2 178.6(3)
Ni1 N1 C5 N2 0.9(3)
C3 C4 C5 N1 0.1(5)
C3 C4 C5 N2 179.3(3)
C6 N2 C5 N1 0.7(4)
C12 N2 C5 N1 173.4(3)
C6 N2 C5 C4 -178.6(3)
C12 N2 C5 C4 -5.9(5)
C11 N3 C6 N2 0.2(3)
C13 N3 C6 N2 -177.6(3)
C11 N3 C6 Ni1 174.0(3)
C13 N3 C6 Ni1 -3.8(5)
C12 N2 C6 N3 -0.6(3)
C5 N2 C6 N3 173.6(2)
C12 N2 C6 Ni1 -176.20(19)
C5 N2 C6 Ni1 -2.0(3)
C17 Ni1 C6 N3 20.4(4)
N1 Ni1 C6 N3 -171.6(4)
C17 Ni1 C6 N2 -166.1(2)
N1 Ni1 C6 N2 1.9(2)
C12 C7 C8 C9 1.3(5)
C7 C8 C9 C10 -2.8(5)
C8 C9 C10 C11 1.9(5)
C9 C10 C11 C12 0.3(5)
C9 C10 C11 N3 179.0(3)
C6 N3 C11 C12 0.3(3)
C13 N3 C11 C12 178.2(3)
C6 N3 C11 C10 -178.5(3)
C13 N3 C11 C10 -0.6(5)
C10 C11 C12 C7 -1.7(5)
N3 C11 C12 C7 179.3(3)
C10 C11 C12 N2 178.3(3)
N3 C11 C12 N2 -0.6(3)
C8 C7 C12 C11 0.9(4)
C8 C7 C12 N2 -179.2(3)
C6 N2 C12 C11 0.7(3)
C5 N2 C12 C11 -172.3(3)
C6 N2 C12 C7 -179.2(3)
C5 N2 C12 C7 7.8(6)
C6 N3 C13 C14 28.2(5)
C11 N3 C13 C14 -149.3(3)
C17 N4 C14 C13 76.9(4)
C15 N4 C14 C13 -95.7(4)
N3 C13 C14 N4 -80.3(4)
C17 N4 C15 C16 6.7(4)
C14 N4 C15 C16 -179.9(3)
C17 N5 C16 C15 3.9(3)
C18 N5 C16 C15 171.5(3)
N4 C15 C16 N5 -5.8(3)
C14 N4 C17 N5 -177.6(3)
C15 N4 C17 N5 -4.4(4)
C14 N4 C17 Ni1 -1.8(5)
C15 N4 C17 Ni1 171.3(2)
C18 N5 C17 N4 -166.8(3)
C16 N5 C17 N4 0.1(4)
C18 N5 C17 Ni1 17.2(4)
C16 N5 C17 Ni1 -176.0(2)
C6 Ni1 C17 N4 -36.9(3)
N6 Ni1 C17 N4 140.5(3)
N1 Ni1 C17 N4 -126.3(6)
C6 Ni1 C17 N5 138.4(3)
N6 Ni1 C17 N5 -44.3(3)
N1 Ni1 C17 N5 48.9(8)
C17 N5 C18 C20 -164.0(3)
C16 N5 C18 C20 30.3(5)
C17 N5 C18 C19 18.7(5)
C16 N5 C18 C19 -147.1(3)
C28 N6 C19 C23 -58.0(5)
Ni1 N6 C19 C23 138.2(3)
C28 N6 C19 C18 126.6(4)
Ni1 N6 C19 C18 -37.1(4)
C20 C18 C19 C23 -0.7(5)
N5 C18 C19 C23 176.6(3)
C20 C18 C19 N6 174.9(3)
N5 C18 C19 N6 -7.8(5)
N5 C18 C20 C21 -177.0(3)
C19 C18 C20 C21 0.3(5)
C18 C20 C21 C22 0.7(6)
C20 C21 C22 C23 -1.3(6)
C21 C22 C23 C19 0.9(6)
N6 C19 C23 C22 -175.2(3)
C18 C19 C23 C22 0.1(5)
C28 N7 C24 C25 -1.2(6)
N7 C24 C25 C26 -0.3(7)
C24 C25 C26 C27 0.8(6)
C25 C26 C27 C28 0.2(6)
C24 N7 C28 N6 179.9(3)
C24 N7 C28 C27 2.2(6)
C19 N6 C28 N7 -179.1(3)
Ni1 N6 C28 N7 -14.3(4)
C19 N6 C28 C27 -1.5(6)
Ni1 N6 C28 C27 163.3(3)
C26 C27 C28 N7 -1.7(6)
C26 C27 C28 N6 -179.2(4)
